data_1516036
loop_
_publ_author_name
'McHugh, Callum J.'
'Kennedy, Alan R.'
'Smith, W. Ewen'
'Graham, Duncan'

_publ_section_title
;
 TNT stilbene derivatives as SERRS active species.
;
_journal_issue 10
_journal_name_full 'The Analyst'
_journal_page_first 986
_journal_page_last 988
_journal_paper_doi 10.1039/b712231d
_journal_volume 132
_journal_year 2007
_chemical_formula_sum 'C13 H9 N3 O6 S'
_chemical_formula_weight 335.29
_chemical_name_systematic
;
?
;
_space_group_IT_number 14
_symmetry_cell_setting monoclinic
_symmetry_space_group_name_Hall '-P 2yn'
_symmetry_space_group_name_H-M 'P 1 21/n 1'
_atom_sites_solution_hydrogens geom
_atom_sites_solution_primary direct
_atom_sites_solution_secondary difmap
_audit_creation_method SHELXL-97
_cell_angle_alpha 90.00
_cell_angle_beta 94.802(1)
_cell_angle_gamma 90.00
_cell_formula_units_Z 4
_cell_length_a 7.1035(2)
_cell_length_b 8.6768(3)
_cell_length_c 22.2831(8)
_cell_measurement_reflns_used 11181
_cell_measurement_temperature 150(2)
_cell_measurement_theta_max 27.47
_cell_measurement_theta_min 2.52
_cell_volume 1368.61(8)
_computing_data_collection 'Denzo & Collect'
_computing_structure_refinement 'SHELXL-97 (Sheldrick, 1997)'
_diffrn_ambient_temperature 150(2)
_diffrn_measured_fraction_theta_full 0.988
_diffrn_measured_fraction_theta_max 0.988
_diffrn_measurement_device_type 'Nonius Kappa CCD'
_diffrn_measurement_method 'phi and omega scans'
_diffrn_radiation_monochromator graphite
_diffrn_radiation_source 'fine-focus sealed tube'
_diffrn_radiation_type MoK\a
_diffrn_radiation_wavelength 0.71073
_diffrn_reflns_av_R_equivalents 0.047
_diffrn_reflns_av_sigmaI/netI 0.0820
_diffrn_reflns_limit_h_max 9
_diffrn_reflns_limit_h_min -9
_diffrn_reflns_limit_k_max 11
_diffrn_reflns_limit_k_min -10
_diffrn_reflns_limit_l_max 28
_diffrn_reflns_limit_l_min -28
_diffrn_reflns_number 11181
_diffrn_reflns_theta_full 27.47
_diffrn_reflns_theta_max 27.47
_diffrn_reflns_theta_min 2.52
_exptl_absorpt_coefficient_mu 0.275
_exptl_absorpt_correction_T_max 0.995
_exptl_absorpt_correction_T_min 0.873
_exptl_absorpt_correction_type multi-scan
_exptl_absorpt_process_details Sortav
_exptl_crystal_colour brown
_exptl_crystal_density_diffrn 1.627
_exptl_crystal_density_method 'not measured'
_exptl_crystal_description needle
_exptl_crystal_F_000 688
_exptl_crystal_size_max 0.35
_exptl_crystal_size_mid 0.05
_exptl_crystal_size_min 0.02
_refine_diff_density_max 0.324
_refine_diff_density_min -0.362
_refine_diff_density_rms 0.064
_refine_ls_extinction_method none
_refine_ls_goodness_of_fit_ref 0.986
_refine_ls_hydrogen_treatment constr
_refine_ls_matrix_type full
_refine_ls_number_parameters 209
_refine_ls_number_reflns 3099
_refine_ls_number_restraints 0
_refine_ls_restrained_S_all 0.986
_refine_ls_R_factor_all 0.0899
_refine_ls_R_factor_gt 0.0469
_refine_ls_shift/su_max 0.000
_refine_ls_shift/su_mean 0.000
_refine_ls_structure_factor_coef Fsqd
_refine_ls_weighting_details 'calc w=1/[\s^2^(Fo^2^)+(0.0524P)^2^+0.0000P] where P=(Fo^2^+2Fc^2^)/3'
_refine_ls_weighting_scheme calc
_refine_ls_wR_factor_gt 0.1001
_refine_ls_wR_factor_ref 0.1141
_reflns_number_gt 2016
_reflns_number_total 3099
_reflns_threshold_expression I>2\s(I)
_cod_data_source_file b712231d.txt
_cod_data_source_block cal
_cod_depositor_comments
;
The following automatic conversions were performed:

'_symmetry_cell_setting' value 'Monoclinic' changed to 'monoclinic'
according to
/usr/data/users/saulius/automatic-downloads/retrospective/RSC/lib/dictionaries/cif_core.dic
dictionary named 'cif_core.dic' version 2.4.2 from 2011-04-26.

Automatic conversion script
Id: cif_fix_values 2281 2013-09-26 08:29:07Z andrius 
;
_cod_original_sg_symbol_H-M P21/n
_cod_database_code 1516036

loop_
_symmetry_equiv_pos_as_xyz
'x, y, z'
'-x+1/2, y+1/2, -z+1/2'
'-x, -y, -z'
'x-1/2, -y-1/2, z-1/2'

loop_
_atom_site_label
_atom_site_type_symbol
_atom_site_fract_x
_atom_site_fract_y
_atom_site_fract_z
_atom_site_U_iso_or_equiv
_atom_site_adp_type
_atom_site_occupancy
_atom_site_symmetry_multiplicity
_atom_site_calc_flag
_atom_site_refinement_flags
S1 S 0.26680(7) 0.81127(7) 0.08669(2) 0.02542(18) Uani 1 1 d .
O1 O 0.4079(2) 0.1338(2) 0.02847(7) 0.0369(4) Uani 1 1 d .
O2 O 0.1105(2) 0.1717(2) 0.03830(7) 0.0387(5) Uani 1 1 d .
O3 O 0.1262(3) 0.1839(2) -0.25573(7) 0.0430(5) Uani 1 1 d .
O4 O 0.2160(3) -0.0096(2) -0.19967(7) 0.0476(5) Uani 1 1 d .
O5 O 0.0139(2) 0.6790(2) -0.15684(7) 0.0380(4) Uani 1 1 d .
O6 O 0.2709(2) 0.7263(2) -0.10022(7) 0.0377(4) Uani 1 1 d .
N1 N 0.2529(3) 0.1824(2) 0.01078(8) 0.0264(4) Uani 1 1 d .
N2 N 0.1745(3) 0.1249(3) -0.20687(8) 0.0299(5) Uani 1 1 d .
N3 N 0.1501(3) 0.6395(2) -0.12320(8) 0.0267(5) Uani 1 1 d .
C1 C 0.3069(4) 1.0272(3) 0.18029(11) 0.0390(6) Uani 1 1 d .
H1A H 0.3243 1.0331 0.2243 0.058 Uiso 1 1 calc R
H1B H 0.1829 1.0692 0.1663 0.058 Uiso 1 1 calc R
H1C H 0.4059 1.0870 0.1629 0.058 Uiso 1 1 calc R
C2 C 0.3184(3) 0.8624(3) 0.16091(10) 0.0268(5) Uani 1 1 d .
C3 C 0.3727(3) 0.7368(3) 0.19445(10) 0.0299(6) Uani 1 1 d .
H3 H 0.4069 0.7416 0.2366 0.036 Uiso 1 1 calc R
C4 C 0.3738(3) 0.5998(3) 0.16136(9) 0.0271(5) Uani 1 1 d .
H4 H 0.4097 0.5029 0.1787 0.033 Uiso 1 1 calc R
C5 C 0.3181(3) 0.6193(3) 0.10166(9) 0.0216(5) Uani 1 1 d .
C6 C 0.3057(3) 0.5032(3) 0.05510(9) 0.0228(5) Uani 1 1 d .
H6 H 0.3583 0.4047 0.0647 0.027 Uiso 1 1 calc R
C7 C 0.2245(3) 0.5255(3) -0.00088(9) 0.0212(5) Uani 1 1 d .
H7 H 0.1684 0.6238 -0.0084 0.025 Uiso 1 1 calc R
C8 C 0.2113(3) 0.4187(3) -0.05157(9) 0.0199(5) Uani 1 1 d .
C9 C 0.2314(3) 0.2590(3) -0.04840(9) 0.0211(5) Uani 1 1 d .
C10 C 0.2240(3) 0.1602(3) -0.09714(9) 0.0243(5) Uani 1 1 d .
H10 H 0.2455 0.0528 -0.0922 0.029 Uiso 1 1 calc R
C11 C 0.1838(3) 0.2249(3) -0.15350(9) 0.0228(5) Uani 1 1 d .
C12 C 0.1531(3) 0.3796(3) -0.16138(9) 0.0234(5) Uani 1 1 d .
H12 H 0.1206 0.4212 -0.2003 0.028 Uiso 1 1 calc R
C13 C 0.1709(3) 0.4735(3) -0.11114(9) 0.0208(5) Uani 1 1 d .

loop_
_atom_site_aniso_label
_atom_site_aniso_U_11
_atom_site_aniso_U_22
_atom_site_aniso_U_33
_atom_site_aniso_U_23
_atom_site_aniso_U_13
_atom_site_aniso_U_12
S1 0.0321(3) 0.0232(4) 0.0206(3) -0.0018(2) 0.0001(2) 0.0029(3)
O1 0.0448(10) 0.0340(11) 0.0308(9) 0.0047(8) -0.0042(8) 0.0089(8)
O2 0.0469(10) 0.0423(12) 0.0284(9) 0.0079(8) 0.0118(8) 0.0021(9)
O3 0.0750(13) 0.0349(12) 0.0182(9) -0.0024(8) -0.0020(8) -0.0048(10)
O4 0.0850(14) 0.0267(11) 0.0311(10) -0.0068(8) 0.0042(9) 0.0059(10)
O5 0.0449(10) 0.0350(11) 0.0324(9) 0.0067(8) -0.0076(8) 0.0120(8)
O6 0.0537(10) 0.0261(11) 0.0320(9) 0.0013(8) -0.0041(8) -0.0105(8)
N1 0.0379(11) 0.0192(11) 0.0218(10) 0.0001(8) 0.0017(9) 0.0021(9)
N2 0.0388(11) 0.0284(13) 0.0230(11) -0.0029(9) 0.0050(8) -0.0050(9)
N3 0.0376(11) 0.0238(12) 0.0194(9) 0.0005(8) 0.0059(8) 0.0017(9)
C1 0.0486(15) 0.0342(17) 0.0331(13) -0.0117(12) -0.0024(11) 0.0080(12)
C2 0.0272(11) 0.0299(15) 0.0237(11) -0.0077(11) 0.0048(9) -0.0015(10)
C3 0.0345(12) 0.0381(16) 0.0168(11) -0.0020(11) 0.0002(10) -0.0043(11)
C4 0.0331(12) 0.0270(15) 0.0207(11) 0.0028(10) -0.0008(9) -0.0014(10)
C5 0.0232(10) 0.0196(13) 0.0222(11) 0.0014(9) 0.0030(9) 0.0008(9)
C6 0.0254(11) 0.0179(13) 0.0252(11) -0.0004(9) 0.0027(9) 0.0009(9)
C7 0.0230(10) 0.0209(13) 0.0198(11) -0.0003(9) 0.0027(8) 0.0020(9)
C8 0.0184(10) 0.0236(14) 0.0178(11) -0.0007(9) 0.0015(8) 0.0006(9)
C9 0.0224(10) 0.0236(13) 0.0172(10) 0.0024(9) 0.0018(8) 0.0028(9)
C10 0.0264(11) 0.0221(14) 0.0251(12) -0.0003(9) 0.0051(9) 0.0003(10)
C11 0.0260(11) 0.0244(14) 0.0187(11) -0.0034(9) 0.0058(9) -0.0024(10)
C12 0.0273(11) 0.0256(14) 0.0172(10) 0.0001(10) 0.0021(9) -0.0018(10)
C13 0.0229(10) 0.0192(13) 0.0204(11) 0.0017(9) 0.0015(8) 0.0018(9)

loop_
_atom_type_symbol
_atom_type_description
_atom_type_scat_dispersion_real
_atom_type_scat_dispersion_imag
_atom_type_scat_source
S S 0.1246 0.1234 'International Tables Vol C Tables 4.2.6.8 and 6.1.1.4'
O O 0.0106 0.0060 'International Tables Vol C Tables 4.2.6.8 and 6.1.1.4'
N N 0.0061 0.0033 'International Tables Vol C Tables 4.2.6.8 and 6.1.1.4'
C C 0.0033 0.0016 'International Tables Vol C Tables 4.2.6.8 and 6.1.1.4'
H H 0.0000 0.0000 'International Tables Vol C Tables 4.2.6.8 and 6.1.1.4'

loop_
_geom_angle_atom_site_label_1
_geom_angle_atom_site_label_2
_geom_angle_atom_site_label_3
_geom_angle
C2 S1 C5 92.21(11)
O1 N1 O2 125.02(19)
O1 N1 C9 118.09(17)
O2 N1 C9 116.89(18)
O4 N2 O3 124.5(2)
O4 N2 C11 117.91(19)
O3 N2 C11 117.6(2)
O6 N3 O5 125.2(2)
O6 N3 C13 118.13(19)
O5 N3 C13 116.68(19)
C2 C1 H1A 109.5
C2 C1 H1B 109.5
H1A C1 H1B 109.5
C2 C1 H1C 109.5
H1A C1 H1C 109.5
H1B C1 H1C 109.5
C3 C2 C1 128.8(2)
C3 C2 S1 110.45(18)
C1 C2 S1 120.70(18)
C2 C3 C4 113.9(2)
C2 C3 H3 123.0
C4 C3 H3 123.0
C5 C4 C3 113.2(2)
C5 C4 H4 123.4
C3 C4 H4 123.4
C4 C5 C6 127.5(2)
C4 C5 S1 110.23(17)
C6 C5 S1 122.26(16)
C7 C6 C5 124.2(2)
C7 C6 H6 117.9
C5 C6 H6 117.9
C6 C7 C8 128.5(2)
C6 C7 H7 115.8
C8 C7 H7 115.8
C9 C8 C13 113.14(19)
C9 C8 C7 126.36(18)
C13 C8 C7 120.5(2)
C10 C9 C8 125.43(19)
C10 C9 N1 114.7(2)
C8 C9 N1 119.76(18)
C9 C10 C11 117.0(2)
C9 C10 H10 121.5
C11 C10 H10 121.5
C12 C11 C10 122.2(2)
C12 C11 N2 118.65(19)
C10 C11 N2 119.2(2)
C11 C12 C13 118.1(2)
C11 C12 H12 120.9
C13 C12 H12 120.9
C12 C13 C8 124.0(2)
C12 C13 N3 115.38(18)
C8 C13 N3 120.63(18)

loop_
_geom_bond_atom_site_label_1
_geom_bond_atom_site_label_2
_geom_bond_distance
S1 C2 1.722(2)
S1 C5 1.732(2)
O1 N1 1.214(2)
O2 N1 1.230(2)
O3 N2 1.226(2)
O4 N2 1.212(3)
O5 N3 1.223(2)
O6 N3 1.221(2)
N1 C9 1.473(3)
N2 C11 1.469(3)
N3 C13 1.470(3)
C1 C2 1.497(3)
C1 H1A 0.9800
C1 H1B 0.9800
C1 H1C 0.9800
C2 C3 1.359(3)
C3 C4 1.399(3)
C3 H3 0.9500
C4 C5 1.367(3)
C4 H4 0.9500
C5 C6 1.443(3)
C6 C7 1.344(3)
C6 H6 0.9500
C7 C8 1.458(3)
C7 H7 0.9500
C8 C9 1.394(3)
C8 C13 1.417(3)
C9 C10 1.381(3)
C10 C11 1.383(3)
C10 H10 0.9500
C11 C12 1.369(3)
C12 C13 1.382(3)
C12 H12 0.9500

loop_
_geom_torsion_atom_site_label_1
_geom_torsion_atom_site_label_2
_geom_torsion_atom_site_label_3
_geom_torsion_atom_site_label_4
_geom_torsion
C5 S1 C2 C3 0.31(17)
C5 S1 C2 C1 178.26(19)
C1 C2 C3 C4 -177.7(2)
S1 C2 C3 C4 0.1(2)
C2 C3 C4 C5 -0.5(3)
C3 C4 C5 C6 179.1(2)
C3 C4 C5 S1 0.8(2)
C2 S1 C5 C4 -0.61(16)
C2 S1 C5 C6 -179.04(17)
C4 C5 C6 C7 170.1(2)
S1 C5 C6 C7 -11.8(3)
C5 C6 C7 C8 177.33(19)
C6 C7 C8 C9 19.7(3)
C6 C7 C8 C13 -161.6(2)
C13 C8 C9 C10 3.3(3)
C7 C8 C9 C10 -177.94(18)
C13 C8 C9 N1 -173.31(17)
C7 C8 C9 N1 5.4(3)
O1 N1 C9 C10 76.8(3)
O2 N1 C9 C10 -102.6(2)
O1 N1 C9 C8 -106.2(2)
O2 N1 C9 C8 74.3(3)
C8 C9 C10 C11 -3.5(3)
N1 C9 C10 C11 173.32(18)
C9 C10 C11 C12 0.2(3)
C9 C10 C11 N2 179.90(18)
O4 N2 C11 C12 174.5(2)
O3 N2 C11 C12 -5.2(3)
O4 N2 C11 C10 -5.2(3)
O3 N2 C11 C10 175.19(19)
C10 C11 C12 C13 2.6(3)
N2 C11 C12 C13 -177.02(18)
C11 C12 C13 C8 -2.7(3)
C11 C12 C13 N3 175.62(18)
C9 C8 C13 C12 -0.1(3)
C7 C8 C13 C12 -178.94(19)
C9 C8 C13 N3 -178.37(18)
C7 C8 C13 N3 2.8(3)
O6 N3 C13 C12 -130.2(2)
O5 N3 C13 C12 48.2(2)
O6 N3 C13 C8 48.2(3)
O5 N3 C13 C8 -133.37(19)
